data_4028907
loop_
_publ_author_name
'Fleming, Fraser F.'
'Liu, Wang'
'Ghosh, Somraj'
'Steward, Omar W.'

_publ_section_title
;
 Metalated Nitriles:&#x00A0; Internal 1,2-Asymmetric Induction
;
_journal_issue 7
_journal_name_full 'The Journal of Organic Chemistry'
_journal_page_first 2803
_journal_page_last 2810
_journal_paper_doi 10.1021/jo702681e
_journal_volume 73
_journal_year 2008
_chemical_formula_moiety 'C9 H17 N O'
_chemical_formula_sum 'C9 H17 N O'
_chemical_formula_weight 155.24
_chemical_melting_point 462.0(10)
_chemical_name_systematic
; 
(2S,3S,E)-2,3-dimethylhex-4-enamide 
;
_space_group_IT_number 14
_symmetry_cell_setting monoclinic
_symmetry_space_group_name_Hall '-P 2ybc'
_symmetry_space_group_name_H-M 'P 1 21/c 1'
_atom_sites_solution_hydrogens geom
_atom_sites_solution_primary direct
_atom_sites_solution_secondary difmap
_audit_creation_date 'Jan. 9, 2007'
_audit_creation_method SHELXL-97
_cell_angle_alpha 90.00
_cell_angle_beta 99.762(2)
_cell_angle_gamma 90.00
_cell_formula_units_Z 4
_cell_length_a 15.2653(5)
_cell_length_b 6.7207(2)
_cell_length_c 9.7681(3)
_cell_measurement_reflns_used 10168
_cell_measurement_temperature 296(2)
_cell_measurement_theta_max 25.5
_cell_measurement_theta_min 2.4
_cell_volume 987.63(5)
_computing_cell_refinement 'SAINT (Bruker, 1998)'
_computing_data_collection 'SMART (Bruker, 1998)'
_computing_data_reduction SAINT
_computing_molecular_graphics 'SHELXTL (Sheldrick, 2000)'
_computing_publication_material SHELXTL
_computing_structure_refinement 'SHELXL-97 (Sheldrick, 1997)'
_computing_structure_solution 'SHELXS-97 (Sheldrick, 1990)'
_diffrn_ambient_temperature 296(2)
_diffrn_measured_fraction_theta_full 0.956
_diffrn_measured_fraction_theta_max 0.956
_diffrn_measurement_device_type 'Bruker Smart Apex II'
_diffrn_measurement_method '\f and \w Scans'
_diffrn_radiation_monochromator graphite
_diffrn_radiation_source 'fine-focus sealed tube'
_diffrn_radiation_type MoK\a
_diffrn_radiation_wavelength 0.71073
_diffrn_reflns_av_R_equivalents 0.0856
_diffrn_reflns_av_sigmaI/netI 0.0454
_diffrn_reflns_limit_h_max 17
_diffrn_reflns_limit_h_min -18
_diffrn_reflns_limit_k_max 7
_diffrn_reflns_limit_k_min -7
_diffrn_reflns_limit_l_max 11
_diffrn_reflns_limit_l_min -11
_diffrn_reflns_number 10168
_diffrn_reflns_theta_full 25.46
_diffrn_reflns_theta_max 25.46
_diffrn_reflns_theta_min 1.35
_diffrn_standards_interval_count 0
_diffrn_standards_interval_time 0
_diffrn_standards_number 1750
_exptl_absorpt_coefficient_mu 0.067
_exptl_absorpt_correction_T_max 0.993
_exptl_absorpt_correction_T_min 0.976
_exptl_absorpt_correction_type multi-scan
_exptl_absorpt_process_details 'SASABS (Sheldrick, 2002)'
_exptl_crystal_colour colorless
_exptl_crystal_density_diffrn 1.044
_exptl_crystal_density_method 'not measured'
_exptl_crystal_description plate
_exptl_crystal_F_000 344
_exptl_crystal_size_max 0.5
_exptl_crystal_size_mid 0.3
_exptl_crystal_size_min 0.1
_refine_diff_density_max 0.171
_refine_diff_density_min -0.229
_refine_diff_density_rms 0.058
_refine_ls_extinction_method none
_refine_ls_goodness_of_fit_ref 0.751
_refine_ls_hydrogen_treatment constr
_refine_ls_matrix_type full
_refine_ls_number_parameters 208
_refine_ls_number_reflns 1750
_refine_ls_number_restraints 0
_refine_ls_restrained_S_all 0.751
_refine_ls_R_factor_all 0.0760
_refine_ls_R_factor_gt 0.0458
_refine_ls_shift/su_max 2.802
_refine_ls_shift/su_mean 0.060
_refine_ls_structure_factor_coef Fsqd
_refine_ls_weighting_details 'calc w=1/[\s^2^(Fo^2^)+(0.1059P)^2^+0.7126P] where P=(Fo^2^+2Fc^2^)/3'
_refine_ls_weighting_scheme calc
_refine_ls_wR_factor_gt 0.1220
_refine_ls_wR_factor_ref 0.1668
_reflns_number_gt 1159
_reflns_number_total 1750
_reflns_threshold_expression >2sigma(I)
_cod_data_source_file jo702681esup1.cif
_cod_data_source_block amide
_cod_depositor_comments
;
The following automatic conversions were performed:

'_chemical_melting_point' value '461-463 K' was changed to
'462.0(10)' - the average value was taken and precision was
estimated.

'_symmetry_cell_setting' value 'Monoclinic' changed to
'monoclinic' according to
/home/saulius/struct/CIF-dictionaries/cif_core.dic dictionary named
'cif_core.dic' version 2.4.2 from 2011-04-26.

Automatic conversion script
Id: cif_fix_values 1891 2012-01-12 08:04:46Z andrius 
;
_cod_original_sg_symbol_H-M P2(1)/c
_cod_database_code 4028907

loop_
_symmetry_equiv_pos_as_xyz
'x, y, z'
'-x, y+1/2, -z+1/2'
'-x, -y, -z'
'x, -y-1/2, z-1/2'

loop_
_atom_site_label
_atom_site_type_symbol
_atom_site_fract_x
_atom_site_fract_y
_atom_site_fract_z
_atom_site_U_iso_or_equiv
_atom_site_adp_type
_atom_site_occupancy
_atom_site_symmetry_multiplicity
_atom_site_calc_flag
_atom_site_refinement_flags
_atom_site_disorder_assembly
_atom_site_disorder_group
C1A C 0.5963(6) 0.2322(15) 0.5716(12) 0.049(2) Uani 0.724(7) 1 d P A 1
C2A C 0.6595(2) 0.3913(6) 0.6322(3) 0.0477(10) Uani 0.724(7) 1 d P A 1
H2A H 0.6567 0.4038 0.7314 0.057 Uiso 0.724(7) 1 calc PR A 1
C3A C 0.7543(2) 0.3252(5) 0.6166(3) 0.0450(11) Uani 0.724(7) 1 d P A 1
H3A H 0.7557 0.3133 0.5170 0.054 Uiso 0.724(7) 1 calc PR A 1
C4A C 0.8242(4) 0.4736(9) 0.6753(7) 0.0510(13) Uani 0.724(7) 1 d P A 1
C5A C 0.8739(7) 0.5569(16) 0.5976(9) 0.064(4) Uani 0.724(7) 1 d P A 1
H5A H 0.8580 0.5353 0.5026 0.076 Uiso 0.724(7) 1 calc PR A 1
C6A C 0.9522(7) 0.6813(15) 0.6408(8) 0.0769(18) Uani 0.724(7) 1 d P A 1
H6A1 H 0.9553 0.7187 0.7363 0.115 Uiso 0.724(7) 1 calc PR A 1
H6A2 H 0.9481 0.7987 0.5841 0.115 Uiso 0.724(7) 1 calc PR A 1
H6A3 H 1.0047 0.6081 0.6303 0.115 Uiso 0.724(7) 1 calc PR A 1
C7A C 0.6391(7) 0.5942(16) 0.5631(11) 0.103(4) Uani 0.724(7) 1 d P A 1
H7A1 H 0.6477 0.5874 0.4681 0.154 Uiso 0.724(7) 1 calc PR A 1
H7A2 H 0.6782 0.6925 0.6115 0.154 Uiso 0.724(7) 1 calc PR A 1
H7A3 H 0.5786 0.6299 0.5663 0.154 Uiso 0.724(7) 1 calc PR A 1
C8A C 0.7776(10) 0.1202(18) 0.6825(12) 0.078(3) Uani 0.724(7) 1 d P A 1
H8A1 H 0.8378 0.0870 0.6750 0.116 Uiso 0.724(7) 1 calc PR A 1
H8A2 H 0.7381 0.0217 0.6350 0.116 Uiso 0.724(7) 1 calc PR A 1
H8A3 H 0.7715 0.1237 0.7787 0.116 Uiso 0.724(7) 1 calc PR A 1
C9A C 0.8286(8) 0.5334(19) 0.8209(13) 0.090(2) Uani 0.724(7) 1 d P A 1
H9A1 H 0.7793 0.6191 0.8287 0.135 Uiso 0.724(7) 1 calc PR A 1
H9A2 H 0.8832 0.6031 0.8519 0.135 Uiso 0.724(7) 1 calc PR A 1
H9A3 H 0.8260 0.4173 0.8772 0.135 Uiso 0.724(7) 1 calc PR A 1
N1A N 0.5539(9) 0.141(3) 0.6685(13) 0.060(3) Uani 0.724(7) 1 d P A 1
H1A1 H 0.5159 0.0482 0.6435 0.072 Uiso 0.724(7) 1 calc PR A 1
H1A2 H 0.5654 0.1776 0.7541 0.072 Uiso 0.724(7) 1 calc PR A 1
O1A O 0.5798(8) 0.1797(17) 0.4454(11) 0.0520(15) Uani 0.724(7) 1 d P A 1
C1B C 0.5965(17) 0.184(4) 0.593(2) 0.043(5) Uani 0.276(7) 1 d P A 2
C2B C 0.6903(6) 0.2686(15) 0.6657(8) 0.044(3) Uani 0.276(7) 1 d P A 2
H2B H 0.6844 0.3076 0.7604 0.053 Uiso 0.276(7) 1 calc PR A 2
C3B C 0.7136(6) 0.4540(14) 0.5918(8) 0.050(3) Uani 0.276(7) 1 d P A 2
H3B H 0.7245 0.4075 0.5011 0.061 Uiso 0.276(7) 1 calc PR A 2
C4B C 0.8032(12) 0.545(2) 0.6630(16) 0.048(3) Uani 0.276(7) 1 d P A 2
C5B C 0.881(2) 0.551(5) 0.591(3) 0.085(11) Uani 0.276(7) 1 d P A 2
H5B H 0.8834 0.4708 0.5145 0.102 Uiso 0.276(7) 1 calc PR A 2
C6B C 0.965(2) 0.704(7) 0.651(4) 0.158(15) Uani 0.276(7) 1 d P A 2
H6B1 H 0.9934 0.7467 0.5754 0.237 Uiso 0.276(7) 1 calc PR A 2
H6B2 H 1.0076 0.6357 0.7186 0.237 Uiso 0.276(7) 1 calc PR A 2
H6B3 H 0.9427 0.8180 0.6934 0.237 Uiso 0.276(7) 1 calc PR A 2
C7B C 0.6289(14) 0.592(3) 0.5585(16) 0.051(5) Uani 0.276(7) 1 d P A 2
H7B1 H 0.5991 0.5953 0.6375 0.076 Uiso 0.276(7) 1 calc PR A 2
H7B2 H 0.5894 0.5395 0.4798 0.076 Uiso 0.276(7) 1 calc PR A 2
H7B3 H 0.6468 0.7238 0.5381 0.076 Uiso 0.276(7) 1 calc PR A 2
C8B C 0.763(2) 0.112(4) 0.677(2) 0.046(5) Uani 0.276(7) 1 d P A 2
H8B1 H 0.7655 0.0581 0.5871 0.068 Uiso 0.276(7) 1 calc PR A 2
H8B2 H 0.7504 0.0072 0.7380 0.068 Uiso 0.276(7) 1 calc PR A 2
H8B3 H 0.8192 0.1715 0.7146 0.068 Uiso 0.276(7) 1 calc PR A 2
C9B C 0.810(3) 0.589(6) 0.827(4) 0.146(16) Uani 0.276(7) 1 d P A 2
H9B1 H 0.8585 0.5139 0.8775 0.219 Uiso 0.276(7) 1 calc PR A 2
H9B2 H 0.7556 0.5497 0.8560 0.219 Uiso 0.276(7) 1 calc PR A 2
H9B3 H 0.8201 0.7281 0.8441 0.219 Uiso 0.276(7) 1 calc PR A 2
N1B N 0.537(2) 0.134(6) 0.656(3) 0.035(3) Uani 0.276(7) 1 d P A 2
H1B1 H 0.4897 0.0771 0.6128 0.042 Uiso 0.276(7) 1 calc PR A 2
H1B2 H 0.5421 0.1567 0.7440 0.042 Uiso 0.276(7) 1 calc PR A 2
O1B O 0.597(2) 0.162(5) 0.476(3) 0.060(5) Uani 0.276(7) 1 d P A 2

loop_
_atom_site_aniso_label
_atom_site_aniso_U_11
_atom_site_aniso_U_22
_atom_site_aniso_U_33
_atom_site_aniso_U_23
_atom_site_aniso_U_13
_atom_site_aniso_U_12
C1A 0.052(3) 0.057(4) 0.043(4) 0.007(3) 0.021(3) -0.007(3)
C2A 0.049(2) 0.047(2) 0.0481(18) -0.0071(15) 0.0117(15) -0.0044(17)
C3A 0.048(2) 0.048(2) 0.0378(15) -0.0034(13) 0.0058(13) 0.0014(16)
C4A 0.054(3) 0.046(4) 0.050(2) -0.002(2) 0.0010(19) 0.000(2)
C5A 0.062(7) 0.073(6) 0.053(4) -0.006(4) 0.001(3) -0.021(4)
C6A 0.054(4) 0.080(4) 0.092(4) 0.009(3) -0.001(3) -0.022(3)
C7A 0.054(4) 0.062(6) 0.187(8) 0.027(5) 0.004(4) 0.013(3)
C8A 0.074(6) 0.046(4) 0.106(7) 0.002(4) -0.002(4) 0.000(3)
C9A 0.094(4) 0.115(5) 0.060(5) -0.034(4) 0.013(3) -0.048(4)
N1A 0.056(7) 0.074(4) 0.049(4) -0.005(3) 0.005(3) -0.020(4)
O1A 0.056(4) 0.075(2) 0.022(4) -0.005(2) 0.000(3) -0.018(2)
C1B 0.061(8) 0.058(11) 0.008(7) 0.005(6) 0.003(5) -0.043(7)
C2B 0.048(5) 0.053(6) 0.031(4) -0.008(4) 0.005(3) -0.008(4)
C3B 0.050(5) 0.055(6) 0.043(4) -0.004(4) -0.001(4) -0.004(5)
C4B 0.066(9) 0.029(7) 0.045(5) -0.003(5) -0.001(6) -0.007(5)
C5B 0.036(11) 0.088(19) 0.13(2) 0.048(12) 0.011(10) 0.003(11)
C6B 0.061(12) 0.14(2) 0.25(3) 0.004(17) -0.043(13) -0.058(12)
C7B 0.069(11) 0.032(9) 0.051(7) -0.006(6) 0.009(6) -0.008(7)
C8B 0.043(7) 0.055(11) 0.035(7) 0.002(6) -0.007(5) 0.009(6)
C9B 0.17(3) 0.19(3) 0.066(12) -0.082(16) 0.008(15) -0.04(2)
N1B 0.025(6) 0.066(8) 0.016(5) -0.006(4) 0.008(5) -0.015(6)
O1B 0.054(10) 0.111(11) 0.013(10) -0.006(7) -0.007(6) -0.029(8)

loop_
_atom_type_symbol
_atom_type_description
_atom_type_scat_dispersion_real
_atom_type_scat_dispersion_imag
_atom_type_scat_source
C C 0.0033 0.0016 'International Tables Vol C Tables 4.2.6.8 and 6.1.1.4'
H H 0.0000 0.0000 'International Tables Vol C Tables 4.2.6.8 and 6.1.1.4'
N N 0.0061 0.0033 'International Tables Vol C Tables 4.2.6.8 and 6.1.1.4'
O O 0.0106 0.0060 'International Tables Vol C Tables 4.2.6.8 and 6.1.1.4'

loop_
_geom_angle_atom_site_label_1
_geom_angle_atom_site_label_2
_geom_angle_atom_site_label_3
_geom_angle
O1A C1A N1A 120.4(11)
O1A C1A C2A 126.5(10)
N1A C1A C2A 113.1(10)
C1A C2A C7A 113.2(6)
C1A C2A C3A 107.9(5)
C7A C2A C3A 109.6(5)
C4A C3A C8A 109.6(6)
C4A C3A C2A 112.8(3)
C8A C3A C2A 111.8(6)
C5A C4A C9A 121.1(7)
C5A C4A C3A 121.0(6)
C9A C4A C3A 117.6(6)
C4A C5A C6A 127.8(7)
O1B C1B N1B 126(3)
O1B C1B C2B 109(2)
N1B C1B C2B 124(2)
C3B C2B C8B 112.3(12)
C3B C2B C1B 110.4(10)
C8B C2B C1B 112.1(16)
C2B C3B C4B 111.9(8)
C2B C3B C7B 109.3(10)
C4B C3B C7B 119.3(9)
C5B C4B C3B 121.1(16)
C5B C4B C9B 123(2)
C3B C4B C9B 114.8(18)
C4B C5B C6B 119(3)

loop_
_geom_bond_atom_site_label_1
_geom_bond_atom_site_label_2
_geom_bond_distance
C1A O1A 1.266(18)
C1A N1A 1.378(18)
C1A C2A 1.493(11)
C2A C7A 1.530(11)
C2A C3A 1.546(5)
C3A C4A 1.502(7)
C3A C8A 1.537(13)
C4A C5A 1.288(14)
C4A C9A 1.468(14)
C5A C6A 1.461(15)
C1B O1B 1.15(5)
C1B N1B 1.23(4)
C1B C2B 1.59(2)
C2B C3B 1.512(15)
C2B C8B 1.52(3)
C3B C4B 1.552(19)
C3B C7B 1.58(2)
C4B C5B 1.48(4)
C4B C9B 1.61(4)
C5B C6B 1.67(5)

loop_
_geom_hbond_atom_site_label_D
_geom_hbond_atom_site_label_H
_geom_hbond_atom_site_label_A
_geom_hbond_distance_DH
_geom_hbond_distance_HA
_geom_hbond_distance_DA
_geom_hbond_angle_DHA
_geom_hbond_site_symmetry_A
N1B H1B1 O1B 0.86 2.17 2.98(5) 158.8 3_656
N1A H1A2 O1A 0.86 2.08 2.925(16) 167.9 4_566
N1A H1A1 O1A 0.86 2.19 3.047(19) 173.3 3_656

loop_
_geom_torsion_atom_site_label_1
_geom_torsion_atom_site_label_2
_geom_torsion_atom_site_label_3
_geom_torsion_atom_site_label_4
_geom_torsion
O1A C1A C2A C7A 56.5(12)
N1A C1A C2A C7A -123.0(10)
O1A C1A C2A C3A -65.0(11)
N1A C1A C2A C3A 115.5(9)
C1A C2A C3A C4A -179.5(5)
C7A C2A C3A C4A 56.8(6)
C1A C2A C3A C8A -55.4(7)
C7A C2A C3A C8A -179.1(7)
C8A C3A C4A C5A 115.3(9)
C2A C3A C4A C5A -119.4(7)
C8A C3A C4A C9A -70.0(9)
C2A C3A C4A C9A 55.3(8)
C9A C4A C5A C6A 14.9(16)
C3A C4A C5A C6A -170.6(8)
O1B C1B C2B C3B 54(3)
N1B C1B C2B C3B -132(3)
O1B C1B C2B C8B -72(3)
N1B C1B C2B C8B 102(3)
C8B C2B C3B C4B -56.2(13)
C1B C2B C3B C4B 178.0(14)
C8B C2B C3B C7B 169.4(11)
C1B C2B C3B C7B 43.6(15)
C2B C3B C4B C5B 114.4(17)
C7B C3B C4B C5B -116.3(18)
C2B C3B C4B C9B -54(2)
C7B C3B C4B C9B 76(2)
C3B C4B C5B C6B 163(2)
C9B C4B C5B C6B -30(4)
